data_7053480
loop_
_publ_author_name
'Rajput, Lalit'
'Biradha, Kumar'

_publ_section_title
;
 Assembling coordination networks of bis-amido pyridines via hydrogen
 bonds: isostructurality and large hydrophobic cavities for guest
 inclusion
;
_journal_issue 11
_journal_name_full 'New Journal of Chemistry'
_journal_page_first 2415
_journal_paper_doi 10.1039/c0nj00070a
_journal_volume 34
_journal_year 2010
_chemical_formula_sum 'C28 H33 Cu N9 O6 S2'
_chemical_formula_weight 719.29
_chemical_name_systematic
;
?
;
_space_group_IT_number 2
_symmetry_cell_setting triclinic
_symmetry_space_group_name_Hall '-P 1'
_symmetry_space_group_name_H-M 'P -1'
_atom_sites_solution_hydrogens geom
_atom_sites_solution_primary direct
_atom_sites_solution_secondary difmap
_audit_creation_method SHELXL-97
_cell_angle_alpha 95.279(7)
_cell_angle_beta 98.762(7)
_cell_angle_gamma 111.365(7)
_cell_formula_units_Z 2
_cell_length_a 11.099(3)
_cell_length_b 12.396(3)
_cell_length_c 13.677(3)
_cell_measurement_reflns_used 6390
_cell_measurement_temperature 293(2)
_cell_measurement_theta_max 26
_cell_measurement_theta_min 1.79
_cell_volume 1709.6(7)
_computing_structure_refinement 'SHELXL-97 (Sheldrick, 1997)'
_computing_structure_solution 'SHELXS-97 (Sheldrick, 1990)'
_diffrn_ambient_temperature 293(2)
_diffrn_measured_fraction_theta_full 0.950
_diffrn_measured_fraction_theta_max 0.950
_diffrn_measurement_device_type 'Bruker-APEX-2 CCD area detector'
_diffrn_measurement_method hemisphere
_diffrn_radiation_monochromator graphite
_diffrn_radiation_source 'fine-focus sealed tube'
_diffrn_radiation_type MoK\a
_diffrn_radiation_wavelength 0.71073
_diffrn_reflns_av_R_equivalents 0.0855
_diffrn_reflns_av_sigmaI/netI 0.0928
_diffrn_reflns_limit_h_max 13
_diffrn_reflns_limit_h_min -12
_diffrn_reflns_limit_k_max 15
_diffrn_reflns_limit_k_min -15
_diffrn_reflns_limit_l_max 16
_diffrn_reflns_limit_l_min -16
_diffrn_reflns_number 20411
_diffrn_reflns_theta_full 26.00
_diffrn_reflns_theta_max 26.00
_diffrn_reflns_theta_min 1.79
_exptl_absorpt_coefficient_mu 0.814
_exptl_absorpt_correction_T_max 0.921
_exptl_absorpt_correction_T_min 0.872
_exptl_absorpt_correction_type empirical
_exptl_absorpt_process_details sadabs
_exptl_crystal_colour green
_exptl_crystal_density_diffrn 1.397
_exptl_crystal_density_method 'not measured'
_exptl_crystal_description plates
_exptl_crystal_F_000 746
_exptl_crystal_size_max 0.17
_exptl_crystal_size_mid 0.14
_exptl_crystal_size_min 0.09
_refine_diff_density_max 2.303
_refine_diff_density_min -0.507
_refine_diff_density_rms 0.118
_refine_ls_extinction_method none
_refine_ls_goodness_of_fit_ref 0.944
_refine_ls_hydrogen_treatment constr
_refine_ls_matrix_type full
_refine_ls_number_parameters 396
_refine_ls_number_reflns 6390
_refine_ls_number_restraints 0
_refine_ls_restrained_S_all 0.944
_refine_ls_R_factor_all 0.1459
_refine_ls_R_factor_gt 0.0860
_refine_ls_shift/su_max 0.002
_refine_ls_shift/su_mean 0.000
_refine_ls_structure_factor_coef Fsqd
_refine_ls_weighting_details 'calc w=1/[\s^2^(Fo^2^)+(0.1600P)^2^+0.0000P] where P=(Fo^2^+2Fc^2^)/3'
_refine_ls_weighting_scheme calc
_refine_ls_wR_factor_gt 0.2138
_refine_ls_wR_factor_ref 0.2407
_reflns_number_gt 3749
_reflns_number_total 6390
_reflns_threshold_expression >2sigma(I)
_cod_data_source_file c0nj00070a.txt
_cod_data_source_block 12
_cod_depositor_comments
;
The following automatic conversions were performed:

'_symmetry_cell_setting' value 'Triclinic' changed to 'triclinic'
according to /home/saulius/struct/CIF-dictionaries/cif_core.dic
dictionary named 'cif_core.dic' version 2.4.2 from 2011-04-26.

Automatic conversion script
Id: cif_fix_values 1891 2012-01-12 08:04:46Z andrius 
;
_cod_original_cell_volume 1709.5(7)
_cod_original_sg_symbol_H-M P-1
_cod_database_code 7053480

loop_
_symmetry_equiv_pos_as_xyz
'x, y, z'
'-x, -y, -z'

loop_
_atom_site_label
_atom_site_type_symbol
_atom_site_fract_x
_atom_site_fract_y
_atom_site_fract_z
_atom_site_U_iso_or_equiv
_atom_site_adp_type
_atom_site_occupancy
_atom_site_symmetry_multiplicity
_atom_site_calc_flag
_atom_site_refinement_flags
Cu1 Cu 0.0000 0.5000 0.0000 0.0369(3) Uani 1 2 d S
Cu2 Cu 0.5000 1.5000 1.0000 0.0413(3) Uani 1 2 d S
S100 S 0.23793(17) 1.72200(14) 1.03017(14) 0.0554(5) Uani 1 1 d .
N100 N 0.4086(5) 1.6065(4) 1.0163(4) 0.0437(11) Uiso 1 1 d .
C100 C 0.3374(5) 1.6546(5) 1.0204(4) 0.0359(12) Uiso 1 1 d .
S200 S 0.28700(18) 0.30185(16) 0.05617(16) 0.0615(5) Uani 1 1 d .
N200 N 0.1028(5) 0.4030(4) 0.0137(4) 0.0444(11) Uani 1 1 d .
C200 C 0.1782(6) 0.3616(5) 0.0307(4) 0.0385(12) Uani 1 1 d .
N11 N 0.0021(5) 0.5141(4) 0.1506(3) 0.0402(11) Uani 1 1 d .
N12 N 0.0830(6) 0.7533(4) 0.3536(4) 0.0595(15) Uani 1 1 d .
H12 H 0.0826 0.8026 0.3134 0.071 Uiso 1 1 calc R
C11 C 0.0485(6) 0.6389(5) 0.3094(4) 0.0446(14) Uani 1 1 d .
C12 C 0.0316(6) 0.6195(5) 0.2052(4) 0.0417(13) Uani 1 1 d .
H12A H 0.0412 0.6831 0.1717 0.050 Uiso 1 1 calc R
C13 C -0.0158(7) 0.4227(5) 0.2000(4) 0.0484(15) Uani 1 1 d .
H13 H -0.0355 0.3489 0.1640 0.058 Uiso 1 1 calc R
C14 C -0.0061(8) 0.4342(6) 0.3022(5) 0.0601(18) Uani 1 1 d .
H14 H -0.0224 0.3686 0.3340 0.072 Uiso 1 1 calc R
C15 C 0.0275(7) 0.5419(6) 0.3561(5) 0.0581(17) Uani 1 1 d .
H15 H 0.0364 0.5503 0.4255 0.070 Uiso 1 1 calc R
N21 N 0.4017(5) 1.4434(4) 0.8545(4) 0.0454(12) Uani 1 1 d .
N22 N 0.2581(6) 1.1692(4) 0.6801(4) 0.0551(14) Uani 1 1 d .
H22 H 0.2700 1.1279 0.7251 0.066 Uiso 1 1 calc R
C21 C 0.2940(7) 1.2888(5) 0.7131(5) 0.0510(15) Uani 1 1 d .
C22 C 0.3606(6) 1.3299(5) 0.8138(4) 0.0458(14) Uani 1 1 d .
H22A H 0.3764 1.2772 0.8530 0.055 Uiso 1 1 calc R
C23 C 0.3760(7) 1.5180(5) 0.7983(5) 0.0543(16) Uani 1 1 d .
H23 H 0.4051 1.5967 0.8259 0.065 Uiso 1 1 calc R
O31 O 0.1203(7) 0.7391(5) 0.5190(4) 0.096(2) Uani 1 1 d .
C24 C 0.3075(7) 1.4813(6) 0.7007(5) 0.0594(18) Uani 1 1 d .
H24 H 0.2889 1.5350 0.6642 0.071 Uiso 1 1 calc R
C25 C 0.2663(7) 1.3666(6) 0.6567(5) 0.0595(18) Uani 1 1 d .
H25 H 0.2209 1.3419 0.5905 0.071 Uiso 1 1 calc R
O34 O 0.1822(8) 1.1580(5) 0.5165(4) 0.113(3) Uani 1 1 d .
C31 C 0.1172(8) 0.7975(6) 0.4524(5) 0.065(2) Uani 1 1 d .
C32 C 0.1608(10) 0.9308(6) 0.4709(5) 0.084(3) Uani 1 1 d .
H32A H 0.2413 0.9653 0.4459 0.101 Uiso 1 1 calc .
H32B H 0.0935 0.9513 0.4325 0.101 Uiso 1 1 calc .
C33 C 0.1841(10) 0.9824(6) 0.5755(5) 0.081(3) Uani 1 1 d .
H33A H 0.2604 0.9731 0.6127 0.097 Uiso 1 1 calc .
H33B H 0.1084 0.9411 0.6039 0.097 Uiso 1 1 calc .
C34 C 0.2074(8) 1.1120(6) 0.5868(5) 0.068(2) Uani 1 1 d .
O300 O 0.6494(9) -0.0435(6) 0.1830(6) 0.112(2) Uani 1 1 d .
N300 N 0.5360(11) 0.0690(9) 0.1671(7) 0.121(3) Uani 1 1 d .
C301 C 0.6514(16) 0.1750(10) 0.2183(12) 0.166(6) Uani 1 1 d .
H30A H 0.6285 0.2425 0.2173 0.250 Uiso 1 1 calc R
H30B H 0.7234 0.1849 0.1842 0.250 Uiso 1 1 calc R
H30C H 0.6773 0.1664 0.2864 0.250 Uiso 1 1 calc R
C302 C 0.4234(18) 0.0872(17) 0.1300(16) 0.234(11) Uani 1 1 d .
H30D H 0.4398 0.1691 0.1450 0.351 Uiso 1 1 calc R
H30E H 0.3527 0.0425 0.1604 0.351 Uiso 1 1 calc R
H30F H 0.3996 0.0627 0.0587 0.351 Uiso 1 1 calc R
C300 C 0.5531(13) -0.0226(10) 0.1609(11) 0.142(6) Uani 1 1 d .
H300 H 0.4770 -0.0885 0.1339 0.171 Uiso 1 1 calc R
O400 O 0.0698(11) -0.0956(7) 0.2161(6) 0.144(3) Uani 1 1 d .
N400 N 0.0034(10) 0.0454(8) 0.1700(7) 0.106(3) Uani 1 1 d .
C400 C -0.0033(15) -0.0597(9) 0.1656(9) 0.123(4) Uani 1 1 d .
H400 H -0.0721 -0.1157 0.1183 0.148 Uiso 1 1 calc R
C401 C -0.0809(15) 0.0793(14) 0.0929(15) 0.201(9) Uani 1 1 d .
H40A H -0.0279 0.1222 0.0493 0.301 Uiso 1 1 calc R
H40B H -0.1187 0.1275 0.1254 0.301 Uiso 1 1 calc R
H40C H -0.1503 0.0098 0.0543 0.301 Uiso 1 1 calc R
C402 C 0.0905(17) 0.1337(11) 0.2464(10) 0.166(7) Uani 1 1 d .
H40D H 0.0895 0.1047 0.3091 0.249 Uiso 1 1 calc R
H40E H 0.0642 0.1994 0.2500 0.249 Uiso 1 1 calc R
H40F H 0.1781 0.1580 0.2329 0.249 Uiso 1 1 calc R
O502 O 0.5281(16) 0.7353(12) 0.6322(9) 0.237(7) Uani 1 1 d .
N500 N 0.4946(16) 0.7868(13) 0.5652(10) 0.162(5) Uani 1 1 d .
O501 O 0.5124(17) 0.8862(12) 0.5674(13) 0.233(7) Uani 1 1 d .
C501 C 0.4411(9) 0.7102(10) 0.4666(6) 0.146(6) Uani 1 1 d G
C502 C 0.4219(10) 0.7612(9) 0.3823(10) 0.196(9) Uani 1 1 d G
H502 H 0.4416 0.8415 0.3889 0.235 Uiso 1 1 calc R
C503 C 0.3733(9) 0.6923(15) 0.2880(7) 0.199(11) Uani 1 1 d G
H503 H 0.3605 0.7265 0.2316 0.238 Uiso 1 1 calc R
C504 C 0.3438(8) 0.5723(14) 0.2781(6) 0.167(9) Uani 1 1 d G
H504 H 0.3113 0.5262 0.2150 0.200 Uiso 1 1 calc R
C505 C 0.3630(10) 0.5213(9) 0.3623(10) 0.192(8) Uani 1 1 d G
H505 H 0.3433 0.4410 0.3557 0.230 Uiso 1 1 calc R
C506 C 0.4116(10) 0.5902(11) 0.4566(7) 0.152(6) Uani 1 1 d G
H506 H 0.4244 0.5560 0.5130 0.183 Uiso 1 1 calc R

loop_
_atom_site_aniso_label
_atom_site_aniso_U_11
_atom_site_aniso_U_22
_atom_site_aniso_U_33
_atom_site_aniso_U_23
_atom_site_aniso_U_13
_atom_site_aniso_U_12
Cu1 0.0451(6) 0.0403(5) 0.0294(5) -0.0030(4) 0.0006(4) 0.0258(4)
Cu2 0.0431(6) 0.0373(5) 0.0423(6) -0.0101(4) -0.0010(4) 0.0217(4)
S100 0.0487(10) 0.0478(9) 0.0738(12) -0.0030(8) 0.0052(8) 0.0291(7)
S200 0.0527(10) 0.0619(10) 0.0888(14) 0.0278(9) 0.0189(9) 0.0380(9)
N200 0.045(3) 0.044(3) 0.043(3) -0.005(2) 0.002(2) 0.022(2)
C200 0.040(3) 0.044(3) 0.037(3) 0.008(2) 0.010(2) 0.021(3)
N11 0.053(3) 0.038(2) 0.032(2) -0.0020(19) 0.005(2) 0.023(2)
N12 0.100(5) 0.041(3) 0.036(3) -0.004(2) 0.012(3) 0.029(3)
C11 0.055(4) 0.044(3) 0.036(3) 0.001(2) 0.005(3) 0.022(3)
C12 0.048(3) 0.037(3) 0.038(3) 0.001(2) 0.008(3) 0.016(3)
C13 0.068(4) 0.039(3) 0.037(3) 0.000(2) 0.012(3) 0.021(3)
C14 0.089(5) 0.048(4) 0.051(4) 0.014(3) 0.019(4) 0.032(4)
C15 0.079(5) 0.054(4) 0.039(3) 0.006(3) 0.017(3) 0.021(3)
N21 0.056(3) 0.033(2) 0.045(3) -0.008(2) 0.000(2) 0.022(2)
N22 0.078(4) 0.042(3) 0.042(3) -0.005(2) 0.006(3) 0.023(3)
C21 0.063(4) 0.043(3) 0.045(3) -0.005(3) 0.005(3) 0.024(3)
C22 0.060(4) 0.039(3) 0.037(3) -0.004(2) 0.001(3) 0.022(3)
C23 0.073(5) 0.042(3) 0.050(4) 0.001(3) 0.008(3) 0.027(3)
O31 0.178(7) 0.058(3) 0.043(3) 0.006(2) 0.017(3) 0.037(4)
C24 0.081(5) 0.049(4) 0.050(4) 0.007(3) 0.002(3) 0.031(3)
C25 0.078(5) 0.058(4) 0.042(4) 0.005(3) 0.000(3) 0.031(4)
O34 0.211(8) 0.064(3) 0.043(3) -0.011(3) -0.023(4) 0.051(4)
C31 0.098(6) 0.057(4) 0.034(3) -0.007(3) 0.008(3) 0.029(4)
C32 0.150(8) 0.042(4) 0.045(4) -0.013(3) 0.013(5) 0.027(4)
C33 0.135(8) 0.046(4) 0.043(4) -0.016(3) 0.000(4) 0.025(4)
C34 0.101(6) 0.053(4) 0.045(4) -0.004(3) 0.003(4) 0.033(4)
O300 0.146(7) 0.088(5) 0.107(5) 0.029(4) 0.006(5) 0.054(5)
N300 0.163(10) 0.106(7) 0.113(7) 0.004(5) -0.012(6) 0.093(7)
C301 0.218(17) 0.072(7) 0.194(16) -0.004(9) 0.050(13) 0.041(9)
C302 0.186(18) 0.192(18) 0.31(3) -0.023(17) -0.069(17) 0.119(16)
C300 0.117(10) 0.073(7) 0.201(15) 0.001(8) -0.056(10) 0.034(7)
O400 0.240(11) 0.097(5) 0.112(6) 0.041(5) 0.007(6) 0.088(6)
N400 0.139(8) 0.073(5) 0.125(7) 0.041(5) 0.057(6) 0.046(5)
C400 0.195(14) 0.070(6) 0.102(8) 0.025(6) 0.034(9) 0.044(8)
C401 0.129(12) 0.179(15) 0.34(3) 0.169(17) 0.056(14) 0.075(11)
C402 0.253(19) 0.098(8) 0.123(11) 0.016(8) 0.106(12) 0.013(10)
O502 0.331(18) 0.196(12) 0.103(8) 0.016(8) 0.002(10) 0.026(12)
N500 0.232(15) 0.137(11) 0.102(9) 0.024(8) 0.062(10) 0.041(11)
O501 0.281(17) 0.132(9) 0.269(18) 0.057(10) 0.100(13) 0.035(11)
C501 0.123(11) 0.243(19) 0.098(10) 0.046(12) 0.047(8) 0.087(12)
C502 0.123(12) 0.39(3) 0.164(15) 0.156(19) 0.083(12) 0.153(16)
C503 0.064(8) 0.42(4) 0.095(11) 0.066(15) 0.011(7) 0.071(14)
C504 0.082(9) 0.29(2) 0.089(9) -0.019(12) 0.024(7) 0.039(12)
C505 0.126(13) 0.26(2) 0.183(18) -0.054(17) 0.017(13) 0.088(13)
C506 0.175(14) 0.206(16) 0.086(9) -0.010(10) 0.015(9) 0.098(13)

loop_
_atom_type_symbol
_atom_type_description
_atom_type_scat_dispersion_real
_atom_type_scat_dispersion_imag
_atom_type_scat_source
C C 0.0033 0.0016 'International Tables Vol C Tables 4.2.6.8 and 6.1.1.4'
H H 0.0000 0.0000 'International Tables Vol C Tables 4.2.6.8 and 6.1.1.4'
N N 0.0061 0.0033 'International Tables Vol C Tables 4.2.6.8 and 6.1.1.4'
O O 0.0106 0.0060 'International Tables Vol C Tables 4.2.6.8 and 6.1.1.4'
Cu Cu 0.3201 1.2651 'International Tables Vol C Tables 4.2.6.8 and 6.1.1.4'
S S 0.1246 0.1234 'International Tables Vol C Tables 4.2.6.8 and 6.1.1.4'

loop_
_geom_angle_atom_site_label_1
_geom_angle_atom_site_label_2
_geom_angle_atom_site_label_3
_geom_angle
_geom_angle_site_symmetry_1
_geom_angle_site_symmetry_3
N200 Cu1 N200 180 2_565 .
N200 Cu1 N11 89.94(19) 2_565 2_565
N200 Cu1 N11 90.06(19) . 2_565
N200 Cu1 N11 90.06(19) 2_565 .
N200 Cu1 N11 89.94(19) . .
N11 Cu1 N11 180 2_565 .
N100 Cu2 N100 180 2_687 .
N100 Cu2 N21 90.15(19) 2_687 2_687
N100 Cu2 N21 89.85(19) . 2_687
N100 Cu2 N21 89.85(19) 2_687 .
N100 Cu2 N21 90.15(19) . .
N21 Cu2 N21 180 2_687 .
C100 N100 Cu2 169.6(5) . .
N100 C100 S100 178.1(5) . .
C200 N200 Cu1 169.2(5) . .
N200 C200 S200 179.6(5) . .
C13 N11 C12 117.2(5) . .
C13 N11 Cu1 122.5(3) . .
C12 N11 Cu1 120.1(4) . .
C31 N12 C11 127.9(6) . .
C15 C11 N12 127.5(5) . .
C15 C11 C12 116.5(5) . .
N12 C11 C12 116.0(5) . .
N11 C12 C11 123.8(5) . .
N11 C13 C14 122.2(5) . .
C15 C14 C13 119.5(6) . .
C14 C15 C11 120.7(6) . .
C22 N21 C23 118.8(5) . .
C22 N21 Cu2 120.5(4) . .
C23 N21 Cu2 120.7(4) . .
C34 N22 C21 127.2(6) . .
C25 C21 C22 118.7(5) . .
C25 C21 N22 125.5(6) . .
C22 C21 N22 115.7(5) . .
N21 C22 C21 121.7(5) . .
N21 C23 C24 121.7(6) . .
C25 C24 C23 120.8(6) . .
C24 C25 C21 118.3(6) . .
O31 C31 N12 124.2(6) . .
O31 C31 C32 123.7(6) . .
N12 C31 C32 112.0(6) . .
C33 C32 C31 114.7(6) . .
C32 C33 C34 111.8(6) . .
O34 C34 N22 123.6(7) . .
O34 C34 C33 122.4(6) . .
N22 C34 C33 114.0(6) . .
C300 N300 C302 128.1(13) . .
C300 N300 C301 116.1(11) . .
C302 N300 C301 115.8(12) . .
N300 C300 O300 131.9(12) . .
C400 N400 C402 121.3(12) . .
C400 N400 C401 121.4(13) . .
C402 N400 C401 117.3(11) . .
O400 C400 N400 127.6(13) . .
O501 N500 O502 129.8(18) . .
O501 N500 C501 117.3(16) . .
O502 N500 C501 112.3(14) . .
C502 C501 C506 120.0 . .
C502 C501 N500 118.3(11) . .
C506 C501 N500 121.7(11) . .
C501 C502 C503 120.0 . .
C504 C503 C502 120.0 . .
C503 C504 C505 120.0 . .
C504 C505 C506 120.0 . .
C505 C506 C501 120.0 . .

loop_
_geom_bond_atom_site_label_1
_geom_bond_atom_site_label_2
_geom_bond_distance
_geom_bond_site_symmetry_2
Cu1 N200 1.939(5) 2_565
Cu1 N200 1.939(5) .
Cu1 N11 2.047(4) 2_565
Cu1 N11 2.047(4) .
Cu2 N100 1.952(5) 2_687
Cu2 N100 1.952(5) .
Cu2 N21 2.041(5) 2_687
Cu2 N21 2.041(5) .
S100 C100 1.622(6) .
N100 C100 1.155(7) .
S200 C200 1.643(6) .
N200 C200 1.137(7) .
N11 C13 1.342(7) .
N11 C12 1.344(7) .
N12 C31 1.352(8) .
N12 C11 1.378(7) .
C11 C15 1.375(9) .
C11 C12 1.395(8) .
C13 C14 1.374(9) .
C14 C15 1.356(9) .
N21 C22 1.345(7) .
N21 C23 1.335(7) .
N22 C34 1.331(8) .
N22 C21 1.397(7) .
C21 C25 1.379(9) .
C21 C22 1.410(8) .
C23 C24 1.377(9) .
O31 C31 1.218(8) .
C24 C25 1.371(9) .
O34 C34 1.210(8) .
C31 C32 1.526(9) .
C32 C33 1.456(10) .
C33 C34 1.519(10) .
O300 C300 1.191(13) .
N300 C300 1.215(14) .
N300 C302 1.380(15) .
N300 C301 1.479(16) .
O400 C400 1.217(14) .
N400 C400 1.273(12) .
N400 C402 1.391(16) .
N400 C401 1.494(15) .
O502 N500 1.250(16) .
N500 O501 1.171(15) .
N500 C501 1.478(15) .
C501 C502 1.3900 .
C501 C506 1.3900 .
C502 C503 1.3900 .
C503 C504 1.3900 .
C504 C505 1.3900 .
C505 C506 1.3900 .
